data_1548568
loop_
_publ_author_name
'Arkhipenko, Sergey'
'Sabatini, Marco T.'
'Batsanov, Andrei S.'
'Karaluka, Valerija'
'Sheppard, Tom D.'
'Rzepa, Henry S.'
'Whiting, Andrew'

_publ_section_title
;
 Mechanistic insights into boron-catalysed direct amidation reactions.
;
_journal_issue 4
_journal_name_full 'Chemical science'
_journal_page_first 1058
_journal_page_last 1072
_journal_paper_doi 10.1039/c7sc03595k
_journal_volume 9
_journal_year 2018
_chemical_formula_moiety 'C29 H24 B F6 N O2'
_chemical_formula_sum 'C29 H24 B F6 N O2'
_chemical_formula_weight 543.30
_chemical_melting_point 435.7(5)
_chemical_name_systematic ' Bis(3,4,5-trifluorophenyl)-borinic acid benzylamine-4'-phenylbutanoate '
_space_group_crystal_system triclinic
_space_group_IT_number 2
_space_group_name_Hall '-P 1'
_space_group_name_H-M_alt 'P -1'
_symmetry_space_group_name_Hall '-P 1'
_symmetry_space_group_name_H-M 'P -1'
_atom_sites_solution_hydrogens mixed
_atom_sites_solution_primary direct
_atom_sites_solution_secondary difmap
_audit_creation_date 2014-11-27
_audit_creation_method
;
Olex2 1.2-beta
(compiled 2014.11.25 svn.r3098 for OlexSys, GUI svn.r4951)
;
_audit_update_record
;
2017-07-17 deposited with the CCDC.
2018-01-02 downloaded from the CCDC.
;
_cell_angle_alpha 103.8183(8)
_cell_angle_beta 98.0649(10)
_cell_angle_gamma 96.9376(9)
_cell_formula_units_Z 4
_cell_length_a 10.0140(3)
_cell_length_b 11.7859(4)
_cell_length_c 23.0748(7)
_cell_measurement_reflns_used 9993
_cell_measurement_temperature 120
_cell_measurement_theta_max 75.22
_cell_measurement_theta_min 3.90
_cell_volume 2584.47(14)
_computing_cell_refinement 'APEX2 v.2013.4_1 (Bruker, 2013)'
_computing_data_collection 'APEX2 v.2013.4_1 (Bruker, 2013)'
_computing_data_reduction 'SAINT v8.34A (Bruker, 2013)'
_computing_molecular_graphics 'Olex2 (Dolomanov et al., 2009)'
_computing_publication_material 'Olex2 (Dolomanov et al., 2009)'
_computing_structure_refinement 'SHELXL 2014/7 multi-CPU version (Sheldrick, 2008)'
_computing_structure_solution 'ShelXS (Sheldrick, 2008)'
_diffrn_ambient_temperature 120
_diffrn_detector_type 'Bruker PHOTON 100 CMOS'
_diffrn_measured_fraction_theta_full 0.945
_diffrn_measured_fraction_theta_max 0.945
_diffrn_measurement_device '3-circle area detector diffractometer'
_diffrn_measurement_device_type 'Bruker D8 Venture'
_diffrn_measurement_method '\w scans'
_diffrn_radiation_monochromator 'focusing mirrors'
_diffrn_radiation_probe x-ray
_diffrn_radiation_type CuK\a
_diffrn_radiation_wavelength 1.54184
_diffrn_reflns_av_R_equivalents 0.0574
_diffrn_reflns_av_unetI/netI 0.0656
_diffrn_reflns_Laue_measured_fraction_full 0.945
_diffrn_reflns_Laue_measured_fraction_max 0.945
_diffrn_reflns_limit_h_max 10
_diffrn_reflns_limit_h_min -11
_diffrn_reflns_limit_k_max 13
_diffrn_reflns_limit_k_min -13
_diffrn_reflns_limit_l_max 27
_diffrn_reflns_limit_l_min -26
_diffrn_reflns_number 21248
_diffrn_reflns_point_group_measured_fraction_full 0.945
_diffrn_reflns_point_group_measured_fraction_max 0.945
_diffrn_reflns_theta_full 65.997
_diffrn_reflns_theta_max 65.997
_diffrn_reflns_theta_min 3.905
_diffrn_source 'ImuS microsource'
_diffrn_standards_number 0
_exptl_absorpt_coefficient_mu 0.996
_exptl_absorpt_correction_T_max 0.8688
_exptl_absorpt_correction_T_min 0.7120
_exptl_absorpt_correction_type multi-scan
_exptl_absorpt_process_details
;
SADABS-2009/1 (Bruker,2010) was used for absorption correction.
wR2(int) was 0.1135 before and 0.0890 after correction.
The Ratio of minimum to maximum transmission is 0.8195.
The \l/2 correction factor is Not present.
;
_exptl_crystal_colour colourless
_exptl_crystal_density_diffrn 1.396
_exptl_crystal_density_method 'not measured'
_exptl_crystal_description block
_exptl_crystal_F_000 1120
_exptl_crystal_recrystallization_method 'Re-crystallisation from solvent: Et2O'
_exptl_crystal_size_max 0.226
_exptl_crystal_size_mid 0.207
_exptl_crystal_size_min 0.145
_refine_diff_density_max 0.388
_refine_diff_density_min -0.259
_refine_diff_density_rms 0.074
_refine_ls_extinction_method none
_refine_ls_goodness_of_fit_ref 1.035
_refine_ls_hydrogen_treatment mixed
_refine_ls_matrix_type full
_refine_ls_number_parameters 719
_refine_ls_number_reflns 8496
_refine_ls_number_restraints 0
_refine_ls_restrained_S_all 1.035
_refine_ls_R_factor_all 0.0608
_refine_ls_R_factor_gt 0.0579
_refine_ls_shift/su_max 0.000
_refine_ls_shift/su_mean 0.000
_refine_ls_structure_factor_coef Fsqd
_refine_ls_weighting_details 'w=1/[\s^2^(Fo^2^)+(0.1070P)^2^+0.4700P] where P=(Fo^2^+2Fc^2^)/3'
_refine_ls_weighting_scheme calc
_refine_ls_wR_factor_gt 0.1578
_refine_ls_wR_factor_ref 0.1626
_reflns_Friedel_coverage 0.000
_reflns_number_gt 7740
_reflns_number_total 8496
_reflns_threshold_expression 'I > 2\s(I)'
_cod_data_source_file c7sc03595k2.cif
_cod_data_source_block 5a_14srv256
_cod_depositor_comments
;
The following automatic conversions were performed:

'_diffrn_radiation_probe' value 'X-ray' changed to 'x-ray' according
to
/home/data/users/saulius/crontab/automatic-downloads/rss-feeds/RSC/lib/dictionaries/cif_core.dic
dictionary named 'cif_core.dic' version 2.4.2 from 2011-04-26.

Automatic conversion script
Id: cif_fix_values 4973 2017-02-22 13:04:09Z antanas 

 Adding full bibliography for 1548566--1548579.cif.
;
_cod_database_code 1548568
_shelx_space_group_comment
;
The symmetry employed for this shelxl refinement is uniquely defined
by the following loop, which should always be used as a source of
symmetry information in preference to the above space-group names.
They are only intended as comments.
;
_shelx_estimated_absorpt_t_max 0.869
_shelx_estimated_absorpt_t_min 0.806
_computing.bruker_data_scaling 'SADABS V2012/1 (Bruker AXS Inc.)'

_olex2_refinement_description
;
1. Fixed Uiso
 At 1.2 times of:
  All C(H) groups, All C(H,H) groups
2.a Secondary CH2 refined with riding coordinates:
 C2(H2A,H2B), C3(H3A,H3B), C4(H4A,H4B), C23(H23A,H23B), C2'(H2A',H2B'),
 C3'(H3A',H3B'), C4'(H4A',H4B'), C23'(H1,H2)
2.b Aromatic/amide H refined with riding coordinates:
 C6(H6), C7(H7), C8(H8), C9(H9), C10(H10), C12(H12), C16(H16), C18(H18),
 C22(H22), C25(H25), C26(H26), C27(H27), C28(H28), C29(H29), C6'(H6'), C7'(H7'),
  C8'(H8'), C9'(H9'), C10'(H10'), C12'(H12'), C16'(H16'), C18'(H18'),
 C22'(H22'), C25'(H25'), C26'(H26'), C27'(H27'), C28'(H28'), C29'(H29')
;
_shelx_shelxl_version_number 2014/7
_olex2_diffrn_ambient_temperature_device 'Oxford Cryosystems'
_olex2_submission_special_instructions 'No special instructions were received'

loop_
_space_group_symop_operation_xyz
'x, y, z'
'-x, -y, -z'

loop_
_atom_site_label
_atom_site_type_symbol
_atom_site_fract_x
_atom_site_fract_y
_atom_site_fract_z
_atom_site_U_iso_or_equiv
_atom_site_adp_type
_atom_site_occupancy
_atom_site_site_symmetry_order
_atom_site_calc_flag
_atom_site_refinement_flags_posn
F1 F 0.24480(17) 0.48823(12) 0.50597(6) 0.0719(4) Uani 1 1 d .
F2 F 0.13628(13) 0.66036(13) 0.57276(5) 0.0624(4) Uani 1 1 d .
F3 F 0.16138(13) 0.87693(13) 0.55169(6) 0.0631(4) Uani 1 1 d .
F4 F 0.88829(12) 0.79527(12) 0.49135(5) 0.0580(3) Uani 1 1 d .
F5 F 0.94716(11) 0.60683(11) 0.41157(5) 0.0505(3) Uani 1 1 d .
F6 F 0.75337(11) 0.48118(9) 0.31670(5) 0.0442(3) Uani 1 1 d .
O1 O 0.42524(12) 0.87920(10) 0.38758(5) 0.0346(3) Uani 1 1 d .
O2 O 0.51916(13) 0.88720(11) 0.30581(5) 0.0393(3) Uani 1 1 d .
N N 0.32194(14) 0.67931(13) 0.31720(6) 0.0301(3) Uani 1 1 d .
HA H 0.369(2) 0.6723(18) 0.2860(10) 0.039(5) Uiso 1 1 d .
HB H 0.3000(19) 0.6062(18) 0.3178(8) 0.028(5) Uiso 1 1 d .
C1 C 0.47792(17) 0.93574(15) 0.35088(7) 0.0323(4) Uani 1 1 d .
C2 C 0.47587(18) 1.06655(15) 0.37177(8) 0.0350(4) Uani 1 1 d .
H2A H 0.5247 1.0959 0.4142 0.042 Uiso 1 1 calc R
H2B H 0.3798 1.0791 0.3715 0.042 Uiso 1 1 calc R
C3 C 0.54008(19) 1.13984(15) 0.33378(8) 0.0383(4) Uani 1 1 d .
H3A H 0.4955 1.1080 0.2908 0.046 Uiso 1 1 calc R
H3B H 0.6381 1.1326 0.3364 0.046 Uiso 1 1 calc R
C4 C 0.52644(19) 1.27141(15) 0.35462(9) 0.0409(4) Uani 1 1 d .
H4A H 0.5623 1.3007 0.3986 0.049 Uiso 1 1 calc R
H4B H 0.5835 1.3169 0.3335 0.049 Uiso 1 1 calc R
C5 C 0.38198(19) 1.29458(14) 0.34266(8) 0.0373(4) Uani 1 1 d .
C6 C 0.2979(2) 1.29907(16) 0.38621(9) 0.0421(4) Uani 1 1 d .
H6 H 0.3330 1.2896 0.4249 0.051 Uiso 1 1 calc R
C7 C 0.1636(2) 1.31720(17) 0.37380(10) 0.0500(5) Uani 1 1 d .
H7 H 0.1074 1.3193 0.4038 0.060 Uiso 1 1 calc R
C8 C 0.1112(2) 1.33228(18) 0.31793(11) 0.0550(5) Uani 1 1 d .
H8 H 0.0194 1.3451 0.3096 0.066 Uiso 1 1 calc R
C9 C 0.1935(2) 1.32864(19) 0.27425(10) 0.0533(5) Uani 1 1 d .
H9 H 0.1582 1.3390 0.2358 0.064 Uiso 1 1 calc R
C10 C 0.3270(2) 1.30988(17) 0.28659(9) 0.0453(4) Uani 1 1 d .
H10 H 0.3824 1.3074 0.2562 0.054 Uiso 1 1 calc R
C11 C 0.33476(17) 0.72506(15) 0.43491(7) 0.0334(4) Uani 1 1 d .
C12 C 0.3228(2) 0.61441(17) 0.44727(8) 0.0412(4) Uani 1 1 d .
H12 H 0.3618 0.5528 0.4243 0.049 Uiso 1 1 calc R
C13 C 0.2543(2) 0.59399(18) 0.49275(9) 0.0465(5) Uani 1 1 d .
C14 C 0.19805(19) 0.68109(19) 0.52737(8) 0.0447(5) Uani 1 1 d .
C15 C 0.21139(19) 0.79007(19) 0.51592(8) 0.0449(5) Uani 1 1 d .
C16 C 0.27714(18) 0.81270(17) 0.47010(8) 0.0389(4) Uani 1 1 d .
H16 H 0.2830 0.8888 0.4626 0.047 Uiso 1 1 calc R
C17 C 0.56258(17) 0.70636(14) 0.38679(7) 0.0317(4) Uani 1 1 d .
C18 C 0.66460(19) 0.76898(16) 0.43595(8) 0.0385(4) Uani 1 1 d .
H18 H 0.6463 0.8360 0.4641 0.046 Uiso 1 1 calc R
C19 C 0.79074(19) 0.73448(18) 0.44390(8) 0.0410(4) Uani 1 1 d .
C20 C 0.82270(18) 0.63843(17) 0.40381(8) 0.0392(4) Uani 1 1 d .
C21 C 0.72280(18) 0.57576(15) 0.35598(8) 0.0357(4) Uani 1 1 d .
C22 C 0.59478(17) 0.60781(15) 0.34693(8) 0.0329(4) Uani 1 1 d .
H22 H 0.5280 0.5626 0.3134 0.040 Uiso 1 1 calc R
C23 C 0.19275(18) 0.72610(15) 0.30034(8) 0.0370(4) Uani 1 1 d .
H23A H 0.2162 0.8053 0.2935 0.044 Uiso 1 1 calc R
H23B H 0.1409 0.7347 0.3342 0.044 Uiso 1 1 calc R
C24 C 0.10486(17) 0.64444(15) 0.24392(8) 0.0326(4) Uani 1 1 d .
C25 C 0.00726(17) 0.55469(16) 0.24873(8) 0.0368(4) Uani 1 1 d .
H25 H -0.0074 0.5480 0.2877 0.044 Uiso 1 1 calc R
C26 C -0.06926(18) 0.47450(16) 0.19719(9) 0.0418(4) Uani 1 1 d .
H26 H -0.1345 0.4122 0.2009 0.050 Uiso 1 1 calc R
C27 C -0.05032(19) 0.48559(16) 0.14045(9) 0.0413(4) Uani 1 1 d .
H27 H -0.1025 0.4307 0.1051 0.050 Uiso 1 1 calc R
C28 C 0.04457(19) 0.57657(16) 0.13511(8) 0.0395(4) Uani 1 1 d .
H28 H 0.0564 0.5848 0.0961 0.047 Uiso 1 1 calc R
C29 C 0.12240(17) 0.65564(15) 0.18658(8) 0.0356(4) Uani 1 1 d .
H29 H 0.1879 0.7176 0.1827 0.043 Uiso 1 1 calc R
B B 0.4153(2) 0.74968(17) 0.38166(8) 0.0327(4) Uani 1 1 d .
F1' F 0.25138(12) 1.05041(10) 0.18245(5) 0.0503(3) Uani 1 1 d .
F2' F 0.05822(11) 0.93009(11) 0.08607(5) 0.0488(3) Uani 1 1 d .
F3' F 0.10530(11) 0.72983(11) 0.01147(5) 0.0518(3) Uani 1 1 d .
F4' F 0.84299(12) 0.57361(11) -0.02138(5) 0.0534(3) Uani 1 1 d .
F5' F 0.86203(12) 0.76710(12) -0.06564(5) 0.0548(3) Uani 1 1 d .
F6' F 0.74532(13) 0.95345(11) -0.01713(5) 0.0559(3) Uani 1 1 d .
O1' O 0.53163(12) 0.62123(10) 0.12675(5) 0.0317(3) Uani 1 1 d .
O2' O 0.45189(13) 0.65056(11) 0.21362(5) 0.0386(3) Uani 1 1 d .
N' N 0.65802(15) 0.81929(12) 0.19345(6) 0.0305(3) Uani 1 1 d .
HA' H 0.688(2) 0.8945(19) 0.1938(8) 0.032(5) Uiso 1 1 d .
HB' H 0.610(2) 0.8256(19) 0.2225(10) 0.043(6) Uiso 1 1 d .
C1' C 0.46783(16) 0.58439(15) 0.16691(7) 0.0322(4) Uani 1 1 d .
C2' C 0.42329(17) 0.45254(15) 0.14947(8) 0.0366(4) Uani 1 1 d .
H2A' H 0.3766 0.4261 0.1066 0.044 Uiso 1 1 calc R
H2B' H 0.3579 0.4314 0.1751 0.044 Uiso 1 1 calc R
C3' C 0.54762(17) 0.39042(15) 0.15774(8) 0.0359(4) Uani 1 1 d .
H3A' H 0.5865 0.4098 0.2015 0.043 Uiso 1 1 calc R
H3B' H 0.6181 0.4216 0.1370 0.043 Uiso 1 1 calc R
C4' C 0.51494(18) 0.25568(15) 0.13304(9) 0.0387(4) Uani 1 1 d .
H4A' H 0.4447 0.2233 0.1536 0.046 Uiso 1 1 calc R
H4B' H 0.4780 0.2351 0.0891 0.046 Uiso 1 1 calc R
C5' C 0.64255(18) 0.20201(14) 0.14367(8) 0.0356(4) Uani 1 1 d .
C6' C 0.68498(19) 0.17887(15) 0.19920(8) 0.0396(4) Uani 1 1 d .
H6' H 0.6282 0.1895 0.2292 0.048 Uiso 1 1 calc R
C7' C 0.8089(2) 0.14051(17) 0.21138(9) 0.0452(4) Uani 1 1 d .
H7' H 0.8364 0.1248 0.2494 0.054 Uiso 1 1 calc R
C8' C 0.8928(2) 0.12499(17) 0.16800(10) 0.0458(5) Uani 1 1 d .
H8' H 0.9785 0.1000 0.1765 0.055 Uiso 1 1 calc R
C9' C 0.8510(2) 0.14611(17) 0.11245(9) 0.0451(4) Uani 1 1 d .
H9' H 0.9076 0.1346 0.0824 0.054 Uiso 1 1 calc R
C10' C 0.72668(19) 0.18405(15) 0.10029(8) 0.0397(4) Uani 1 1 d .
H10' H 0.6987 0.1979 0.0619 0.048 Uiso 1 1 calc R
C11' C 0.42469(17) 0.80547(14) 0.12044(7) 0.0308(3) Uani 1 1 d .
C12' C 0.39825(17) 0.90919(15) 0.15796(8) 0.0336(4) Uani 1 1 d .
H12' H 0.4647 0.9521 0.1922 0.040 Uiso 1 1 calc R
C13' C 0.27635(19) 0.94999(15) 0.14580(8) 0.0371(4) Uani 1 1 d .
C14' C 0.17710(17) 0.89036(16) 0.09712(8) 0.0374(4) Uani 1 1 d .
C15' C 0.20266(18) 0.78802(17) 0.05955(8) 0.0371(4) Uani 1 1 d .
C16' C 0.32326(18) 0.74580(16) 0.07051(8) 0.0347(4) Uani 1 1 d .
H16' H 0.3381 0.6752 0.0439 0.042 Uiso 1 1 calc R
C17' C 0.65076(16) 0.75638(15) 0.07555(7) 0.0318(4) Uani 1 1 d .
C18' C 0.71362(18) 0.66176(16) 0.05038(8) 0.0361(4) Uani 1 1 d .
H18' H 0.7069 0.5931 0.0653 0.043 Uiso 1 1 calc R
C19' C 0.78553(18) 0.66684(17) 0.00403(8) 0.0408(4) Uani 1 1 d .
C20' C 0.79696(18) 0.76502(18) -0.01864(8) 0.0417(4) Uani 1 1 d .
C21' C 0.73641(19) 0.85938(17) 0.00653(8) 0.0406(4) Uani 1 1 d .
C22' C 0.66387(18) 0.85660(16) 0.05291(8) 0.0365(4) Uani 1 1 d .
H22' H 0.6228 0.9227 0.0695 0.044 Uiso 1 1 calc R
C23' C 0.78103(18) 0.76519(15) 0.21119(8) 0.0367(4) Uani 1 1 d .
H1 H 0.7510 0.6924 0.2233 0.044 Uiso 1 1 calc R
H2 H 0.8268 0.7426 0.1757 0.044 Uiso 1 1 calc R
C24' C 0.88117(17) 0.84908(14) 0.26265(8) 0.0326(4) Uani 1 1 d .
C25' C 0.86600(18) 0.85692(15) 0.32227(8) 0.0359(4) Uani 1 1 d .
H25' H 0.7923 0.8083 0.3307 0.043 Uiso 1 1 calc R
C26' C 0.9580(2) 0.93541(16) 0.36966(8) 0.0395(4) Uani 1 1 d .
H26' H 0.9484 0.9390 0.4104 0.047 Uiso 1 1 calc R
C27' C 1.06382(19) 1.00859(16) 0.35752(8) 0.0398(4) Uani 1 1 d .
H27' H 1.1259 1.0630 0.3900 0.048 Uiso 1 1 calc R
C28' C 1.07919(18) 1.00251(16) 0.29813(8) 0.0392(4) Uani 1 1 d .
H28' H 1.1509 1.0534 0.2898 0.047 Uiso 1 1 calc R
C29' C 0.98920(18) 0.92161(15) 0.25097(8) 0.0357(4) Uani 1 1 d .
H29' H 1.0014 0.9156 0.2103 0.043 Uiso 1 1 calc R
B' B 0.56349(19) 0.75015(16) 0.12903(8) 0.0307(4) Uani 1 1 d .

loop_
_atom_site_aniso_label
_atom_site_aniso_U_11
_atom_site_aniso_U_22
_atom_site_aniso_U_33
_atom_site_aniso_U_23
_atom_site_aniso_U_13
_atom_site_aniso_U_12
F1 0.1108(12) 0.0570(8) 0.0622(8) 0.0309(7) 0.0401(8) 0.0084(8)
F2 0.0534(7) 0.0934(10) 0.0436(6) 0.0208(6) 0.0218(5) 0.0027(7)
F3 0.0591(8) 0.0791(9) 0.0530(7) 0.0041(6) 0.0244(6) 0.0286(7)
F4 0.0416(6) 0.0776(9) 0.0435(6) 0.0061(6) -0.0083(5) 0.0040(6)
F5 0.0321(6) 0.0666(7) 0.0570(7) 0.0243(6) 0.0038(5) 0.0126(5)
F6 0.0374(6) 0.0406(6) 0.0570(7) 0.0118(5) 0.0141(5) 0.0108(4)
O1 0.0383(6) 0.0297(6) 0.0359(6) 0.0090(5) 0.0067(5) 0.0043(5)
O2 0.0479(7) 0.0341(6) 0.0375(7) 0.0097(5) 0.0113(6) 0.0073(5)
N 0.0305(7) 0.0293(8) 0.0313(7) 0.0087(6) 0.0058(6) 0.0062(6)
C1 0.0300(8) 0.0338(8) 0.0317(8) 0.0087(7) 0.0019(7) 0.0035(6)
C2 0.0358(9) 0.0331(9) 0.0349(9) 0.0073(7) 0.0057(7) 0.0046(7)
C3 0.0385(9) 0.0335(9) 0.0450(10) 0.0130(8) 0.0098(8) 0.0058(7)
C4 0.0390(10) 0.0330(9) 0.0495(10) 0.0116(8) 0.0050(8) 0.0024(7)
C5 0.0403(9) 0.0245(8) 0.0447(10) 0.0080(7) 0.0037(8) 0.0030(7)
C6 0.0484(11) 0.0317(9) 0.0452(10) 0.0096(7) 0.0065(8) 0.0049(7)
C7 0.0450(11) 0.0393(10) 0.0692(14) 0.0155(9) 0.0178(10) 0.0090(8)
C8 0.0409(11) 0.0410(11) 0.0818(16) 0.0185(10) 0.0006(10) 0.0079(8)
C9 0.0525(12) 0.0503(12) 0.0567(12) 0.0182(10) -0.0033(10) 0.0122(9)
C10 0.0518(11) 0.0392(10) 0.0467(10) 0.0138(8) 0.0087(9) 0.0094(8)
C11 0.0311(8) 0.0372(9) 0.0288(8) 0.0058(7) 0.0018(7) 0.0033(7)
C12 0.0510(11) 0.0386(9) 0.0353(9) 0.0100(7) 0.0123(8) 0.0057(8)
C13 0.0551(12) 0.0465(11) 0.0388(10) 0.0153(8) 0.0098(9) 0.0008(9)
C14 0.0368(10) 0.0662(13) 0.0310(9) 0.0144(9) 0.0085(8) 0.0007(9)
C15 0.0338(9) 0.0612(12) 0.0360(9) 0.0030(9) 0.0062(8) 0.0128(8)
C16 0.0354(9) 0.0426(10) 0.0372(9) 0.0073(8) 0.0046(7) 0.0087(7)
C17 0.0326(9) 0.0324(8) 0.0317(8) 0.0129(7) 0.0052(7) 0.0023(6)
C18 0.0391(10) 0.0413(9) 0.0339(9) 0.0100(7) 0.0047(7) 0.0037(7)
C19 0.0349(9) 0.0517(11) 0.0338(9) 0.0145(8) -0.0021(7) 0.0004(8)
C20 0.0301(9) 0.0487(10) 0.0456(10) 0.0248(8) 0.0069(8) 0.0075(7)
C21 0.0354(9) 0.0339(9) 0.0416(9) 0.0153(7) 0.0104(7) 0.0056(7)
C22 0.0319(8) 0.0324(8) 0.0362(9) 0.0137(7) 0.0060(7) 0.0022(6)
C23 0.0356(9) 0.0354(9) 0.0377(9) 0.0054(7) 0.0015(7) 0.0106(7)
C24 0.0296(8) 0.0319(8) 0.0375(9) 0.0081(7) 0.0058(7) 0.0118(6)
C25 0.0320(9) 0.0422(9) 0.0403(9) 0.0157(8) 0.0077(7) 0.0107(7)
C26 0.0335(9) 0.0385(9) 0.0526(11) 0.0147(8) 0.0033(8) 0.0022(7)
C27 0.0387(9) 0.0364(9) 0.0425(10) 0.0027(8) -0.0018(8) 0.0063(7)
C28 0.0422(10) 0.0428(10) 0.0342(9) 0.0083(7) 0.0085(8) 0.0116(8)
C29 0.0322(8) 0.0348(9) 0.0410(9) 0.0111(7) 0.0079(7) 0.0058(7)
B 0.0359(10) 0.0297(9) 0.0319(9) 0.0081(7) 0.0049(8) 0.0039(7)
F1' 0.0449(6) 0.0418(6) 0.0619(7) 0.0032(5) 0.0105(5) 0.0175(5)
F2' 0.0337(6) 0.0607(7) 0.0574(7) 0.0206(6) 0.0072(5) 0.0188(5)
F3' 0.0362(6) 0.0691(8) 0.0426(6) 0.0061(5) -0.0046(5) 0.0093(5)
F4' 0.0498(7) 0.0609(7) 0.0488(6) 0.0025(5) 0.0187(5) 0.0186(5)
F5' 0.0439(6) 0.0809(9) 0.0385(6) 0.0140(6) 0.0157(5) -0.0005(6)
F6' 0.0665(8) 0.0551(7) 0.0515(7) 0.0265(6) 0.0169(6) -0.0023(6)
O1' 0.0348(6) 0.0297(6) 0.0317(6) 0.0085(5) 0.0072(5) 0.0064(5)
O2' 0.0415(7) 0.0400(7) 0.0347(6) 0.0084(5) 0.0114(5) 0.0057(5)
N' 0.0299(7) 0.0291(8) 0.0327(7) 0.0081(6) 0.0050(6) 0.0061(6)
C1' 0.0281(8) 0.0349(9) 0.0355(9) 0.0129(7) 0.0040(7) 0.0068(6)
C2' 0.0317(9) 0.0362(9) 0.0423(9) 0.0124(7) 0.0049(7) 0.0048(7)
C3' 0.0324(9) 0.0352(9) 0.0388(9) 0.0092(7) 0.0031(7) 0.0049(7)
C4' 0.0344(9) 0.0338(9) 0.0460(10) 0.0088(7) 0.0038(8) 0.0050(7)
C5' 0.0353(9) 0.0265(8) 0.0435(9) 0.0080(7) 0.0060(7) 0.0025(7)
C6' 0.0424(10) 0.0346(9) 0.0453(10) 0.0132(8) 0.0123(8) 0.0079(7)
C7' 0.0477(11) 0.0417(10) 0.0482(11) 0.0159(8) 0.0039(9) 0.0110(8)
C8' 0.0373(10) 0.0387(10) 0.0625(12) 0.0139(9) 0.0072(9) 0.0102(8)
C9' 0.0425(10) 0.0379(10) 0.0562(11) 0.0103(8) 0.0175(9) 0.0057(8)
C10' 0.0439(10) 0.0344(9) 0.0409(10) 0.0105(7) 0.0084(8) 0.0042(7)
C11' 0.0314(8) 0.0323(8) 0.0313(8) 0.0127(7) 0.0074(7) 0.0043(6)
C12' 0.0307(8) 0.0332(8) 0.0366(9) 0.0090(7) 0.0049(7) 0.0049(7)
C13' 0.0382(9) 0.0328(9) 0.0434(10) 0.0111(7) 0.0128(8) 0.0092(7)
C14' 0.0286(9) 0.0466(10) 0.0444(10) 0.0211(8) 0.0098(7) 0.0116(7)
C15' 0.0314(9) 0.0464(10) 0.0323(9) 0.0124(7) 0.0015(7) 0.0022(7)
C16' 0.0333(9) 0.0372(9) 0.0339(9) 0.0089(7) 0.0066(7) 0.0064(7)
C17' 0.0285(8) 0.0354(8) 0.0301(8) 0.0086(7) 0.0020(6) 0.0030(6)
C18' 0.0342(9) 0.0402(9) 0.0335(9) 0.0094(7) 0.0044(7) 0.0060(7)
C19' 0.0339(9) 0.0502(11) 0.0347(9) 0.0024(8) 0.0066(7) 0.0087(8)
C20' 0.0309(9) 0.0603(12) 0.0309(9) 0.0095(8) 0.0070(7) -0.0014(8)
C21' 0.0382(9) 0.0465(10) 0.0364(9) 0.0159(8) 0.0044(7) -0.0039(8)
C22' 0.0342(9) 0.0385(9) 0.0354(9) 0.0096(7) 0.0053(7) 0.0020(7)
C23' 0.0359(9) 0.0338(9) 0.0378(9) 0.0050(7) 0.0007(7) 0.0107(7)
C24' 0.0318(8) 0.0296(8) 0.0370(9) 0.0083(7) 0.0033(7) 0.0115(6)
C25' 0.0350(9) 0.0338(9) 0.0401(9) 0.0103(7) 0.0082(7) 0.0068(7)
C26' 0.0463(10) 0.0379(9) 0.0342(9) 0.0076(7) 0.0078(8) 0.0095(8)
C27' 0.0398(10) 0.0334(9) 0.0414(10) 0.0047(7) -0.0001(8) 0.0054(7)
C28' 0.0344(9) 0.0365(9) 0.0478(10) 0.0130(8) 0.0072(8) 0.0056(7)
C29' 0.0353(9) 0.0379(9) 0.0369(9) 0.0122(7) 0.0071(7) 0.0118(7)
B' 0.0315(9) 0.0292(9) 0.0311(9) 0.0082(7) 0.0042(8) 0.0044(7)

loop_
_atom_type_symbol
_atom_type_description
_atom_type_scat_dispersion_real
_atom_type_scat_dispersion_imag
_atom_type_scat_source
C C 0.0181 0.0091 'International Tables Vol C Tables 4.2.6.8 and 6.1.1.4'
H H 0.0000 0.0000 'International Tables Vol C Tables 4.2.6.8 and 6.1.1.4'
B B 0.0090 0.0039 'International Tables Vol C Tables 4.2.6.8 and 6.1.1.4'
N N 0.0311 0.0180 'International Tables Vol C Tables 4.2.6.8 and 6.1.1.4'
O O 0.0492 0.0322 'International Tables Vol C Tables 4.2.6.8 and 6.1.1.4'
F F 0.0727 0.0534 'International Tables Vol C Tables 4.2.6.8 and 6.1.1.4'

loop_
_exptl_crystal_face_index_h
_exptl_crystal_face_index_k
_exptl_crystal_face_index_l
_exptl_crystal_face_perp_dist
-2.00 1.00 1.00 0.1010
2.00 -1.00 -1.00 0.1120
-1.00 1.00 -1.00 0.1020
0.00 0.00 1.00 0.0800
0.00 0.00 -1.00 0.0980
-2.00 0.00 1.00 0.0850
2.00 0.00 -1.00 0.1060
0.00 -2.00 -1.00 0.0700
0.00 2.00 1.00 0.0720
0.00 -1.00 3.00 0.0770
0.00 1.00 -3.00 0.0970
-2.00 -1.00 3.00 0.0940
1.00 3.00 -3.00 0.1040

loop_
_geom_angle_atom_site_label_1
_geom_angle_atom_site_label_2
_geom_angle_atom_site_label_3
_geom_angle
C1 O1 B 125.27(13)
C23 N B 115.90(13)
O1 C1 C2 110.86(14)
O2 C1 O1 123.95(15)
O2 C1 C2 125.18(15)
C1 C2 C3 114.68(14)
C2 C3 C4 112.32(15)
C5 C4 C3 113.61(15)
C6 C5 C4 121.67(17)
C6 C5 C10 117.81(18)
C10 C5 C4 120.50(17)
C7 C6 C5 120.90(19)
C8 C7 C6 120.3(2)
C7 C8 C9 119.55(19)
C10 C9 C8 120.0(2)
C9 C10 C5 121.38(19)
C12 C11 B 120.50(15)
C16 C11 C12 117.75(16)
C16 C11 B 121.74(16)
C13 C12 C11 120.26(18)
F1 C13 C12 120.75(18)
F1 C13 C14 117.61(17)
C14 C13 C12 121.61(18)
F2 C14 C13 120.50(19)
F2 C14 C15 121.23(19)
C15 C14 C13 118.22(17)
F3 C15 C14 118.13(17)
F3 C15 C16 120.29(19)
C14 C15 C16 121.56(18)
C15 C16 C11 120.58(18)
C18 C17 B 117.92(15)
C22 C17 C18 117.23(16)
C22 C17 B 124.80(15)
C19 C18 C17 120.77(17)
F4 C19 C18 120.36(17)
F4 C19 C20 117.91(17)
C18 C19 C20 121.72(17)
F5 C20 C19 121.11(17)
F5 C20 C21 121.04(17)
C21 C20 C19 117.85(16)
F6 C21 C20 118.10(16)
F6 C21 C22 120.09(16)
C20 C21 C22 121.80(17)
C21 C22 C17 120.60(16)
N C23 C24 111.21(13)
C25 C24 C23 119.83(16)
C25 C24 C29 119.17(16)
C29 C24 C23 120.98(16)
C24 C25 C26 120.62(17)
C27 C26 C25 119.81(17)
C26 C27 C28 120.06(17)
C27 C28 C29 120.13(17)
C28 C29 C24 120.17(16)
O1 B N 108.72(13)
O1 B C11 105.44(13)
O1 B C17 112.93(14)
N B C11 108.09(13)
N B C17 109.60(13)
C17 B C11 111.85(14)
C1' O1' B' 121.90(13)
C23' N' B' 115.39(12)
O1' C1' C2' 112.73(14)
O2' C1' O1' 122.88(15)
O2' C1' C2' 124.35(15)
C1' C2' C3' 109.89(14)
C2' C3' C4' 113.58(14)
C5' C4' C3' 109.93(14)
C6' C5' C4' 120.62(16)
C10' C5' C4' 120.78(16)
C10' C5' C6' 118.37(17)
C7' C6' C5' 120.92(17)
C6' C7' C8' 120.02(18)
C9' C8' C7' 119.59(18)
C8' C9' C10' 120.25(18)
C9' C10' C5' 120.83(18)
C12' C11' C16' 117.30(15)
C12' C11' B' 125.38(15)
C16' C11' B' 117.30(14)
C13' C12' C11' 120.64(16)
F1' C13' C12' 120.28(16)
F1' C13' C14' 118.08(16)
C14' C13' C12' 121.63(16)
F2' C14' C13' 121.17(16)
F2' C14' C15' 120.70(16)
C13' C14' C15' 118.13(16)
F3' C15' C14' 118.08(16)
F3' C15' C16' 120.54(16)
C16' C15' C14' 121.38(16)
C15' C16' C11' 120.90(16)
C18' C17' C22' 118.19(16)
C18' C17' B' 120.91(15)
C22' C17' B' 120.89(15)
C19' C18' C17' 120.56(17)
F4' C19' C18' 120.35(18)
F4' C19' C20' 118.49(16)
C20' C19' C18' 121.13(17)
F5' C20' C19' 120.73(18)
F5' C20' C21' 120.66(17)
C21' C20' C19' 118.58(16)
F6' C21' C20' 117.94(16)
F6' C21' C22' 120.55(18)
C20' C21' C22' 121.46(17)
C21' C22' C17' 120.07(17)
C24' C23' N' 111.87(13)
C25' C24' C23' 120.55(16)
C25' C24' C29' 119.15(16)
C29' C24' C23' 120.29(16)
C24' C25' C26' 120.36(16)
C27' C26' C25' 120.02(17)
C28' C27' C26' 120.15(17)
C27' C28' C29' 119.60(17)
C28' C29' C24' 120.68(16)
O1' B' N' 109.01(13)
O1' B' C11' 110.56(13)
O1' B' C17' 105.71(13)
N' B' C17' 108.86(13)
C11' B' N' 110.06(13)
C11' B' C17' 112.51(13)

loop_
_geom_bond_atom_site_label_1
_geom_bond_atom_site_label_2
_geom_bond_distance
F1 C13 1.348(2)
F2 C14 1.344(2)
F3 C15 1.348(2)
F4 C19 1.350(2)
F5 C20 1.344(2)
F6 C21 1.355(2)
O1 C1 1.323(2)
O1 B 1.490(2)
O2 C1 1.214(2)
N C23 1.504(2)
N B 1.615(2)
C1 C2 1.505(2)
C2 C3 1.521(2)
C3 C4 1.539(2)
C4 C5 1.504(3)
C5 C6 1.394(3)
C5 C10 1.395(3)
C6 C7 1.388(3)
C7 C8 1.382(3)
C8 C9 1.385(3)
C9 C10 1.382(3)
C11 C12 1.395(3)
C11 C16 1.391(2)
C11 B 1.623(2)
C12 C13 1.383(3)
C13 C14 1.372(3)
C14 C15 1.367(3)
C15 C16 1.382(3)
C17 C18 1.403(2)
C17 C22 1.401(2)
C17 B 1.616(3)
C18 C19 1.374(3)
C19 C20 1.382(3)
C20 C21 1.374(3)
C21 C22 1.382(2)
C23 C24 1.507(2)
C24 C25 1.387(2)
C24 C29 1.394(2)
C25 C26 1.388(3)
C26 C27 1.383(3)
C27 C28 1.385(3)
C28 C29 1.387(3)
F1' C13' 1.353(2)
F2' C14' 1.345(2)
F3' C15' 1.350(2)
F4' C19' 1.350(2)
F5' C20' 1.345(2)
F6' C21' 1.347(2)
O1' C1' 1.322(2)
O1' B' 1.501(2)
O2' C1' 1.213(2)
N' C23' 1.505(2)
N' B' 1.616(2)
C1' C2' 1.503(2)
C2' C3' 1.531(2)
C3' C4' 1.531(2)
C4' C5' 1.508(2)
C5' C6' 1.392(3)
C5' C10' 1.391(3)
C6' C7' 1.386(3)
C7' C8' 1.389(3)
C8' C9' 1.381(3)
C9' C10' 1.387(3)
C11' C12' 1.397(2)
C11' C16' 1.402(2)
C11' B' 1.612(2)
C12' C13' 1.382(2)
C13' C14' 1.373(3)
C14' C15' 1.382(3)
C15' C16' 1.375(2)
C17' C18' 1.393(2)
C17' C22' 1.401(2)
C17' B' 1.619(2)
C18' C19' 1.379(3)
C19' C20' 1.378(3)
C20' C21' 1.377(3)
C21' C22' 1.380(3)
C23' C24' 1.503(2)
C24' C25' 1.388(2)
C24' C29' 1.394(2)
C25' C26' 1.389(3)
C26' C27' 1.387(3)
C27' C28' 1.386(3)
C28' C29' 1.388(3)

loop_
_geom_hbond_atom_site_label_D
_geom_hbond_atom_site_label_H
_geom_hbond_atom_site_label_A
_geom_hbond_distance_DH
_geom_hbond_distance_HA
_geom_hbond_distance_DA
_geom_hbond_angle_DHA
N HA O2' 0.91(2) 1.94(2) 2.8484(19) 173.8(19)
N' HB' O2 0.87(2) 2.25(2) 3.0961(19) 165.6(19)
